data_5000243
loop_
_publ_author_name
'Fahy, Eoin'
'Andersen, Raymond J.'
'Xu, Chang Fu'
'Clardy, Jon'

_publ_section_title
;
 Annulins A and B, metabolites of the marine hydroid Garveia annulata
;
_journal_issue 26
_journal_name_full 'The Journal of Organic Chemistry'
_journal_page_first 5145
_journal_page_last 5148
_journal_paper_doi 10.1021/jo00376a017
_journal_volume 51
_journal_year 1986
_chemical_formula_sum 'C19 H20 O7'
_space_group_IT_number 2
_symmetry_cell_setting triclinic
_symmetry_Int_Tables_number 2
_symmetry_space_group_name_Hall '-P 1'
_symmetry_space_group_name_H-M 'P -1'
_cell_angle_alpha 74.78(2)
_cell_angle_beta 82.51(3)
_cell_angle_gamma 89.59(2)
_cell_formula_units_Z 2
_cell_length_a 5.635(2)
_cell_length_b 10.530(2)
_cell_length_c 15.448(5)
_cod_database_code 5000243

loop_
_symmetry_equiv_pos_site_id
_symmetry_equiv_pos_as_xyz
1 x,y,z
2 -x,-y,-z

loop_
_atom_site_label
_atom_site_type_symbol
_atom_site_fract_x
_atom_site_fract_y
_atom_site_fract_z
C1 C 0.1080(6) 0.6451(4) 0.2719(2)
C2 C 0.1116(6) 0.6547(3) 0.3692(2)
C3 C 0.3504(7) 0.6767(5) 0.4803(5)
C4 C 0.3592(6) 0.7568(4) 0.1365(2)
C5 C 0.4235(5) 0.6142(3) 0.1671(2)
C6 C 0.8404(6) 0.3383(3) 0.1409(2)
C7 C 0.8817(6) 0.2077(4) 0.1870(2)
C8 C 0.7305(6) 0.1413(4) 0.2648(2)
C9 C 0.5430(6) 0.2122(4) 0.2973(2)
C10 C 0.5003(6) 0.3425(3) 0.2539(2)
C11 C 0.3076(6) 0.4136(3) 0.2907(2)
C12 C 0.2855(6) 0.5516(3) 0.2429(2)
C13 C 0.6091(6) 0.5440(3) 0.1227(2)
C14 C 0.6513(6) 0.4053(3) 0.1728(2)
C15 C 0.5651(7) 0.8538(4) 0.1288(3)
C16 C 0.2408(6) 0.7867(4) 0.0501(3)
C17 C 1.0926(7) 0.1392(4) 0.1497(3)
C18 C 0.7565(7) -0.0018(4) 0.3157(3)
C19 C 0.8650(9) -0.0155(4) 0.4035(3)
O1 O -0.1262(4) 0.6105(3) 0.2645(2)
O2 O 0.3304(4) 0.6626(3) 0.3894(2)
O3 O -0.0686(4) 0.6561(3) 0.4195(2)
O4 O 0.1692(4) 0.3627(2) 0.3612(2)
O5 O 0.4015(5) 0.1480(2) 0.3747(2)
O6 O 0.7206(4) 0.5978(2) 0.0485(2)
O7 O 0.1824(4) 0.7697(2) 0.2120(1)
H1 H 0.9587(61) 0.3895(34) 0.0815(24)
H2 H 0.6469(63) 0.8321(36) 0.1867(24)
H3 H 0.4980(63) 0.9464(35) 0.1227(24)
H4 H 0.6762(63) 0.8455(35) 0.0799(25)
H5 H 0.3663(62) 0.7793(34) -0.0026(24)
H6 H 0.1800(62) 0.8822(35) 0.0403(24)
H7 H 0.0998(62) 0.7227(35) 0.0617(24)
H8 H 1.1679(64) 0.1956(36) 0.1011(25)
H9 H 1.0492(66) 0.0557(37) 0.1311(26)
H10 H 1.1928(66) 0.1002(36) 0.1920(25)
H11 H 0.5924(60) -0.0543(34) 0.3340(23)
H12 H 0.8454(62) -0.0536(34) 0.2754(24)
H13 H 0.8518(68) -0.1218(38) 0.4415(26)
H14 H 0.7804(65) 0.0347(36) 0.4358(25)
H15 H 1.0376(66) 0.0218(38) 0.3794(26)
H16 H 0.2870(67) 0.7700(37) 0.4773(26)
H17 H 0.5288(67) 0.6869(37) 0.4857(26)
H18 H 0.2581(61) 0.6188(35) 0.5176(24)
H19 H -0.2164(69) 0.6121(38) 0.3249(26)
H20 H 0.2705(63) 0.2245(36) 0.3892(25)

loop_
_atom_type_symbol
_atom_type_radius_bond
C 0.68
H 0.23
O 0.68
